data_7702453
loop_
_publ_author_name
'Cl\'erac, Rodolphe'
'Cotton, F. Albert'
'Daniels, Lee M.'
'Dunbar, Kim R.'
'Murillo, Carlos A.'
'Wang, Xiaoping'

_publ_section_title
;
 Structural and magnetic properties of Co3(dpa)4Br2&#x200A;&#x2020;
;
_journal_issue 4
_journal_name_full 'Journal of the Chemical Society, Dalton Transactions'
_journal_page_first 386
_journal_paper_doi 10.1039/b007876j
_journal_year 2001
_chemical_compound_source synthesis
_chemical_formula_sum 'C41 H34 Br2 Cl2 Co3 N12'
_chemical_formula_weight 1102.31
_space_group_IT_number 34
_space_group_name_Hall 'P 2 -2n'
_space_group_name_H-M_alt 'P n n 2'
_symmetry_cell_setting orthorhombic
_symmetry_space_group_name_H-M 'P n n 2'
_atom_sites_solution_hydrogens geom
_atom_sites_solution_primary direct
_atom_sites_solution_secondary difmap
_audit_creation_method SHELXL
_cell_angle_alpha 90.00
_cell_angle_beta 90.00
_cell_angle_gamma 90.00
_cell_formula_units_Z 2
_cell_length_a 12.849(2)
_cell_length_b 13.956(2)
_cell_length_c 11.175(2)
_cell_measurement_reflns_used 25
_cell_measurement_temperature 147(2)
_cell_measurement_theta_max 22.467
_cell_measurement_theta_min 19.058
_cell_volume 2003.9(6)
_computing_cell_refinement 'CAD4 V5'
_computing_data_collection 'CAD4 V5'
_computing_data_reduction 'XCAD4 (Harms, 1993)'
_computing_structure_refinement 'SHELXL-93 (Sheldrick, 1993)'
_computing_structure_solution 'SHELXS-86 (Sheldrick, 1990)'
_diffrn_ambient_temperature 147(2)
_diffrn_measurement_device 'Enraf Nonius CAD4'
_diffrn_measurement_method 'Omega-theta scans'
_diffrn_radiation_monochromator graphite
_diffrn_radiation_source 'normal-focus sealed tube'
_diffrn_radiation_type MoK\a
_diffrn_radiation_wavelength 0.71073
_diffrn_reflns_av_R_equivalents 0.0491
_diffrn_reflns_av_sigmaI/netI 0.0340
_diffrn_reflns_limit_h_max 15
_diffrn_reflns_limit_h_min -1
_diffrn_reflns_limit_k_max 17
_diffrn_reflns_limit_k_min -1
_diffrn_reflns_limit_l_max 13
_diffrn_reflns_limit_l_min -13
_diffrn_reflns_number 4708
_diffrn_reflns_theta_max 26.04
_diffrn_reflns_theta_min 2.15
_diffrn_standards_decay_% 0
_diffrn_standards_interval_time 120
_diffrn_standards_number 3
_exptl_absorpt_coefficient_mu 3.405
_exptl_absorpt_correction_T_max 0.1893
_exptl_absorpt_correction_T_min 0.1302
_exptl_absorpt_correction_type '\s scans'
_exptl_crystal_colour 'dark green'
_exptl_crystal_density_diffrn 1.827
_exptl_crystal_density_meas ?
_exptl_crystal_description plate
_exptl_crystal_F_000 1098
_exptl_crystal_size_max 0.34
_exptl_crystal_size_mid 0.26
_exptl_crystal_size_min 0.12
_refine_diff_density_max 1.207
_refine_diff_density_min -1.792
_refine_diff_density_rms 0.203
_refine_ls_abs_structure_details 'Flack H D (1983), Acta Cryst. A39, 876-881'
_refine_ls_abs_structure_Flack 0.12(2)
_refine_ls_extinction_method none
_refine_ls_goodness_of_fit_all 1.181
_refine_ls_goodness_of_fit_obs 1.190
_refine_ls_matrix_type full
_refine_ls_number_parameters 281
_refine_ls_number_reflns 3963
_refine_ls_number_restraints 1
_refine_ls_restrained_S_all 1.204
_refine_ls_restrained_S_obs 1.190
_refine_ls_R_factor_all 0.0679
_refine_ls_R_factor_obs 0.0597
_refine_ls_shift/esd_max 0.000
_refine_ls_shift/esd_mean 0.000
_refine_ls_structure_factor_coef Fsqd
_refine_ls_weighting_details 'w=1/[\s^2^(Fo^2^)+(0.0918P)^2^+10.7297P] where P=(Fo^2^+2Fc^2^)/3'
_refine_ls_weighting_scheme calc
_refine_ls_wR_factor_all 0.1746
_refine_ls_wR_factor_obs 0.1659
_reflns_number_observed 3676
_reflns_number_total 3965
_reflns_observed_criterion >2sigma(I)
_cod_data_source_file b007876j.txt
_cod_data_source_block 1.CH2Cl2_at_147K
_cod_depositor_comments
;
The following automatic conversions were performed:

data item '_diffrn_refln_scan_mode_backgd' value 'MO' was changed to
'mo' in accordance with the
/home/saulius/struct/COD-crude-data/automatic-downloads/DataCite-retrospective/RSC/depositions/lib/dictionaries/cif_core.dic
dictionary named 'cif_core.dic' version 2.4.2 last updated on
2011-04-26.

data item '_exptl_crystal_density_meas' value 'not measured' was
changed to '?' -- the value is perceived as not measured.

data item '_refine_ls_weighting_scheme' value 'calc
w=1/[\s^2^(Fo^2^)+(0.0918P)^2^+10.7297P] where P=(Fo^2^+2Fc^2^)/3'
was changed to 'calc'. A new data item '_refine_ls_weighting_details'
was created with the value set to
'w=1/[\s^2^(Fo^2^)+(0.0918P)^2^+10.7297P] where P=(Fo^2^+2Fc^2^)/3'.

Automatic conversion script
Id: cif_fix_values 6909 2019-04-08 15:41:33Z antanas 
;
_cod_database_code 7702453

loop_
_symmetry_equiv_pos_as_xyz
'x, y, z'
'-x, -y, z'
'x+1/2, -y+1/2, z+1/2'
'-x+1/2, y+1/2, z+1/2'

loop_
_atom_site_aniso_label
_atom_site_aniso_U_11
_atom_site_aniso_U_22
_atom_site_aniso_U_33
_atom_site_aniso_U_23
_atom_site_aniso_U_13
_atom_site_aniso_U_12
Co1 0.0099(4) 0.0102(4) 0.0126(4) -0.0016(5) -0.0001(4) -0.0009(3)
Co2 0.0088(5) 0.0108(5) 0.0112(5) 0.000 0.000 -0.0009(4)
Br1 0.0352(4) 0.0366(4) 0.0398(5) -0.0023(6) -0.0009(6) 0.0027(3)
N1 0.013(3) 0.011(3) 0.017(3) -0.003(2) -0.002(2) 0.001(2)
N2 0.009(3) 0.012(3) 0.027(3) -0.003(2) 0.004(2) 0.002(2)
N3 0.013(3) 0.016(3) 0.009(3) 0.000(2) 0.002(2) 0.000(2)
N4 0.011(3) 0.011(3) 0.020(3) -0.007(2) 0.001(2) -0.004(2)
N5 0.007(3) 0.016(3) 0.012(3) -0.001(2) 0.002(3) 0.001(2)
N6 0.009(3) 0.008(3) 0.018(3) 0.000(2) 0.001(3) -0.002(2)
C1 0.016(3) 0.009(3) 0.015(3) -0.002(2) 0.002(3) 0.001(3)
C2 0.017(4) 0.023(4) 0.020(4) 0.004(3) 0.002(3) 0.003(3)
C3 0.029(4) 0.040(5) 0.014(4) 0.012(3) -0.001(3) 0.004(4)
C4 0.020(4) 0.043(5) 0.016(4) 0.004(3) -0.002(3) 0.007(3)
C5 0.018(4) 0.024(4) 0.020(4) 0.002(3) 0.001(3) 0.002(3)
C6 0.015(3) 0.017(3) 0.019(3) -0.002(3) 0.002(3) 0.000(3)
C7 0.018(4) 0.019(4) 0.032(4) -0.012(3) -0.001(3) -0.002(3)
C8 0.023(4) 0.018(4) 0.053(6) -0.008(4) -0.008(4) -0.005(3)
C9 0.030(5) 0.012(4) 0.078(8) -0.018(4) -0.020(5) 0.004(3)
C10 0.018(4) 0.016(3) 0.047(5) -0.004(3) -0.013(3) 0.000(3)
C11 0.013(3) 0.023(4) 0.019(3) 0.000(3) 0.002(3) -0.001(3)
C12 0.019(4) 0.023(4) 0.028(4) -0.006(3) -0.004(3) -0.005(3)
C13 0.018(4) 0.024(4) 0.031(4) -0.010(3) 0.000(3) -0.008(3)
C14 0.018(4) 0.016(3) 0.024(4) -0.003(3) 0.002(3) -0.005(3)
C15 0.011(3) 0.015(3) 0.011(3) 0.001(2) 0.000(2) -0.002(3)
C16 0.021(4) 0.020(3) 0.018(3) -0.006(3) 0.004(3) -0.002(3)
C17 0.027(4) 0.032(4) 0.018(4) -0.010(3) 0.012(3) -0.004(3)
C18 0.032(4) 0.037(5) 0.013(3) 0.001(3) 0.001(3) -0.006(4)
C19 0.021(4) 0.026(4) 0.019(4) 0.003(3) 0.003(3) -0.001(3)
C20 0.013(3) 0.018(3) 0.018(3) 0.003(3) -0.002(3) -0.007(3)
Cl2 0.049(3) 0.050(4) 0.080(5) -0.032(4) -0.017(3) 0.015(3)
Cl3 0.031(2) 0.053(3) 0.048(3) -0.002(2) -0.006(2) 0.001(2)

loop_
_atom_site_label
_atom_site_type_symbol
_atom_site_fract_x
_atom_site_fract_y
_atom_site_fract_z
_atom_site_U_iso_or_equiv
_atom_site_thermal_displace_type
_atom_site_occupancy
_atom_site_calc_flag
_atom_site_refinement_flags
Co1 Co 0.15492(6) 0.91500(5) 0.32319(10) 0.0109(2) Uani 1 d .
Co2 Co 0.0000 1.0000 0.31750(15) 0.0103(3) Uani 1 d S
Br1 Br 0.32805(6) 0.81497(6) 0.32485(11) 0.0372(2) Uani 1 d .
N1 N 0.1137(4) 0.8790(4) 0.4882(5) 0.0134(11) Uani 1 d .
N2 N 0.0708(5) 0.8080(4) 0.2596(6) 0.0163(12) Uani 1 d .
N3 N 0.2209(4) 1.0316(4) 0.3868(5) 0.0125(11) Uani 1 d .
N4 N 0.1743(5) 0.9663(4) 0.1574(6) 0.0141(12) Uani 1 d .
N5 N 0.0514(5) 1.0820(5) 0.1976(6) 0.0116(13) Uani 1 d .
N6 N 0.0557(5) 1.0839(4) 0.4375(6) 0.0115(13) Uani 1 d .
C1 C 0.0116(5) 0.8818(5) 0.5211(6) 0.0131(13) Uani 1 d .
C2 C -0.0170(6) 0.8588(6) 0.6393(7) 0.020(2) Uani 1 d .
H2 H -0.0875(6) 0.8642(6) 0.6643(7) 0.024 Uiso 1 calc R
C3 C 0.0579(7) 0.8286(7) 0.7179(7) 0.028(2) Uani 1 d .
H3 H 0.0384(7) 0.8078(7) 0.7957(7) 0.034 Uiso 1 calc R
C4 C 0.1623(6) 0.8279(7) 0.6850(7) 0.026(2) Uani 1 d .
H4 H 0.2148(6) 0.8095(7) 0.7402(7) 0.032 Uiso 1 calc R
C5 C 0.1874(6) 0.8551(6) 0.5680(7) 0.021(2) Uani 1 d .
H5 H 0.2584(6) 0.8566(6) 0.5444(7) 0.025 Uiso 1 calc R
C6 C -0.0179(6) 0.8245(5) 0.1970(7) 0.0168(14) Uani 1 d .
C7 C -0.0730(6) 0.7467(5) 0.1462(8) 0.023(2) Uani 1 d .
H7 H -0.1334(6) 0.7587(5) 0.0996(8) 0.027 Uiso 1 calc R
C8 C -0.0403(7) 0.6546(6) 0.1632(9) 0.031(2) Uani 1 d .
H8 H -0.0782(7) 0.6025(6) 0.1300(9) 0.038 Uiso 1 calc R
C9 C 0.0491(7) 0.6382(6) 0.2298(11) 0.040(3) Uani 1 d .
H9 H 0.0744(7) 0.5750(6) 0.2417(11) 0.048 Uiso 1 calc R
C10 C 0.1003(6) 0.7158(6) 0.2783(8) 0.027(2) Uani 1 d .
H10 H 0.1593(6) 0.7041(6) 0.3274(8) 0.032 Uiso 1 calc R
C11 C 0.3228(6) 1.0462(6) 0.3755(7) 0.0183(15) Uani 1 d .
H11 H 0.3634(6) 0.9990(6) 0.3360(7) 0.022 Uiso 1 calc R
C12 C 0.3721(6) 1.1268(6) 0.4185(8) 0.023(2) Uani 1 d .
H12 H 0.4453(6) 1.1346(6) 0.4107(8) 0.028 Uiso 1 calc R
C13 C 0.3110(6) 1.1968(6) 0.4741(8) 0.024(2) Uani 1 d .
H13 H 0.3425(6) 1.2529(6) 0.5059(8) 0.029 Uiso 1 calc R
C14 C 0.2065(6) 1.1843(5) 0.4825(7) 0.0195(15) Uani 1 d .
H14 H 0.1646(6) 1.2329(5) 0.5174(7) 0.023 Uiso 1 calc R
C15 C 0.1601(5) 1.1001(5) 0.4399(6) 0.0124(13) Uani 1 d .
C16 C 0.2408(6) 0.9231(5) 0.0804(7) 0.0196(15) Uani 1 d .
H16 H 0.2801(6) 0.8700(5) 0.1087(7) 0.024 Uiso 1 calc R
C17 C 0.2549(7) 0.9519(6) -0.0375(7) 0.026(2) Uani 1 d .
H17 H 0.3017(7) 0.9187(6) -0.0887(7) 0.031 Uiso 1 calc R
C18 C 0.2001(7) 1.0285(6) -0.0777(7) 0.027(2) Uani 1 d .
H18 H 0.2088(7) 1.0499(6) -0.1578(7) 0.033 Uiso 1 calc R
C19 C 0.1314(6) 1.0757(6) -0.0020(7) 0.022(2) Uani 1 d .
H19 H 0.0926(6) 1.1292(6) -0.0301(7) 0.026 Uiso 1 calc R
C20 C 0.1198(5) 1.0437(5) 0.1165(7) 0.0165(14) Uani 1 d .
C21 C -0.0122(16) 0.4669(14) 0.6201(17) 0.029(4) Uiso 0.50 d P
H21A H 0.0488(16) 0.4383(14) 0.6607(17) 0.035 Uiso 0.50 calc PR
H21B H -0.0641(16) 0.4735(14) 0.6851(17) 0.035 Uiso 0.50 calc PR
Cl2 Cl 0.0344(5) 0.5809(5) 0.5919(7) 0.060(2) Uani 0.50 d P
Cl3 Cl -0.0162(4) 0.3925(4) 0.4956(5) 0.0441(11) Uani 0.50 d P

loop_
_atom_type_symbol
_atom_type_description
_atom_type_scat_dispersion_real
_atom_type_scat_dispersion_imag
_atom_type_scat_source
C C 0.0033 0.0016 'International Tables Vol C Tables 4.2.6.8 and 6.1.1.4'
H H 0.0000 0.0000 'International Tables Vol C Tables 4.2.6.8 and 6.1.1.4'
N N 0.0061 0.0033 'International Tables Vol C Tables 4.2.6.8 and 6.1.1.4'
Cl Cl 0.1484 0.1585 'International Tables Vol C Tables 4.2.6.8 and 6.1.1.4'
Co Co 0.3494 0.9721 'International Tables Vol C Tables 4.2.6.8 and 6.1.1.4'
Br Br -0.2901 2.4595 'International Tables Vol C Tables 4.2.6.8 and 6.1.1.4'

loop_
_geom_angle_atom_site_label_1
_geom_angle_atom_site_label_2
_geom_angle_atom_site_label_3
_geom_angle
_geom_angle_site_symmetry_1
_geom_angle_site_symmetry_3
N3 Co1 N2 172.2(2) . .
N3 Co1 N1 89.3(2) . .
N2 Co1 N1 89.8(3) . .
N3 Co1 N4 89.1(2) . .
N2 Co1 N4 90.3(3) . .
N1 Co1 N4 169.9(2) . .
N3 Co1 Co2 87.5(2) . .
N2 Co1 Co2 84.7(2) . .
N1 Co1 Co2 85.8(2) . .
N4 Co1 Co2 84.2(2) . .
N3 Co1 Br1 94.1(2) . .
N2 Co1 Br1 93.7(2) . .
N1 Co1 Br1 94.9(2) . .
N4 Co1 Br1 95.2(2) . .
Co2 Co1 Br1 178.24(5) . .
N5 Co2 N5 89.2(4) 2_575 .
N5 Co2 N6 89.7(2) 2_575 2_575
N5 Co2 N6 178.5(3) . 2_575
N5 Co2 N6 178.5(3) 2_575 .
N5 Co2 N6 89.7(2) . .
N6 Co2 N6 91.3(4) 2_575 .
N5 Co2 Co1 90.6(2) 2_575 .
N5 Co2 Co1 91.7(2) . .
N6 Co2 Co1 89.4(2) 2_575 .
N6 Co2 Co1 88.4(2) . .
N5 Co2 Co1 91.7(2) 2_575 2_575
N5 Co2 Co1 90.6(2) . 2_575
N6 Co2 Co1 88.4(2) 2_575 2_575
N6 Co2 Co1 89.4(2) . 2_575
Co1 Co2 Co1 176.86(10) . 2_575
C5 N1 C1 120.5(6) . .
C5 N1 Co1 119.5(5) . .
C1 N1 Co1 120.0(5) . .
C6 N2 C10 118.4(6) . .
C6 N2 Co1 121.1(5) . .
C10 N2 Co1 120.6(5) . .
C11 N3 C15 119.6(6) . .
C11 N3 Co1 121.1(5) . .
C15 N3 Co1 119.2(5) . .
C16 N4 C20 117.6(7) . .
C16 N4 Co1 120.5(5) . .
C20 N4 Co1 121.9(5) . .
C20 N5 C6 124.6(7) . 2_575
C20 N5 Co2 117.3(5) . .
C6 N5 Co2 118.1(5) 2_575 .
C1 N6 C15 123.7(7) 2_575 .
C1 N6 Co2 117.2(5) 2_575 .
C15 N6 Co2 118.9(5) . .
N6 C1 N1 115.9(6) 2_575 .
N6 C1 C2 123.9(7) 2_575 .
N1 C1 C2 119.8(6) . .
C3 C2 C1 119.2(7) . .
C2 C3 C4 120.7(7) . .
C3 C4 C5 117.9(7) . .
N1 C5 C4 121.7(7) . .
N2 C6 N5 115.0(6) . 2_575
N2 C6 C7 119.8(7) . .
N5 C6 C7 125.0(7) 2_575 .
C8 C7 C6 120.8(8) . .
C7 C8 C9 118.9(8) . .
C10 C9 C8 118.5(8) . .
N2 C10 C9 123.4(8) . .
N3 C11 C12 123.0(7) . .
C11 C12 C13 117.8(7) . .
C14 C13 C12 119.8(7) . .
C13 C14 C15 120.3(7) . .
N6 C15 N3 116.0(6) . .
N6 C15 C14 124.4(7) . .
N3 C15 C14 119.4(6) . .
N4 C16 C17 123.7(7) . .
C18 C17 C16 118.3(7) . .
C17 C18 C19 120.1(7) . .
C18 C19 C20 119.3(7) . .
N4 C20 N5 114.6(6) . .
N4 C20 C19 120.8(7) . .
N5 C20 C19 124.5(7) . .
Cl2 C21 C21 156.1(17) 2_565 2_565
Cl2 C21 Cl2 145.9(22) 2_565 .
C21 C21 Cl2 10.7(7) 2_565 .
Cl2 C21 Cl3 33.5(11) 2_565 .
C21 C21 Cl3 125.1(9) 2_565 .
Cl2 C21 Cl3 114.4(12) . .
C21 Cl2 Cl3 124.5(17) 2_565 2_565
C21 Cl2 C21 13.2(11) 2_565 .
Cl3 Cl2 C21 113.1(8) 2_565 .
C21 Cl2 Cl2 23.6(16) 2_565 2_565
Cl3 Cl2 Cl2 102.9(5) 2_565 2_565
C21 Cl2 Cl2 10.5(7) . 2_565
Cl2 Cl3 C21 22.1(7) 2_565 .

loop_
_geom_bond_atom_site_label_1
_geom_bond_atom_site_label_2
_geom_bond_distance
_geom_bond_site_symmetry_2
Co1 N3 1.968(6) .
Co1 N2 1.976(6) .
Co1 N1 1.983(6) .
Co1 N4 2.002(6) .
Co1 Co2 2.3182(8) .
Co1 Br1 2.6263(11) .
Co2 N5 1.881(7) 2_575
Co2 N5 1.881(7) .
Co2 N6 1.918(7) 2_575
Co2 N6 1.919(7) .
Co2 Co1 2.3182(8) 2_575
N1 C5 1.342(10) .
N1 C1 1.363(9) .
N2 C6 1.357(10) .
N2 C10 1.358(10) .
N3 C11 1.331(9) .
N3 C15 1.370(9) .
N4 C16 1.353(10) .
N4 C20 1.366(10) .
N5 C20 1.371(10) .
N5 C6 1.375(10) 2_575
N6 C1 1.360(10) 2_575
N6 C15 1.361(9) .
C1 N6 1.360(10) 2_575
C1 C2 1.409(10) .
C2 C3 1.370(11) .
C3 C4 1.390(12) .
C4 C5 1.400(11) .
C6 N5 1.375(10) 2_575
C6 C7 1.415(10) .
C7 C8 1.366(12) .
C8 C9 1.388(13) .
C9 C10 1.378(11) .
C11 C12 1.377(11) .
C12 C13 1.400(11) .
C13 C14 1.357(11) .
C14 C15 1.402(10) .
C16 C17 1.390(11) .
C17 C18 1.356(12) .
C18 C19 1.390(11) .
C19 C20 1.406(10) .
C21 Cl2 0.79(2) 2_565
C21 C21 0.98(4) 2_565
C21 Cl2 1.73(2) .
C21 Cl3 1.74(2) .
Cl2 C21 0.79(2) 2_565
Cl2 Cl3 1.162(9) 2_565
Cl2 Cl2 2.425(15) 2_565
Cl3 Cl2 1.162(9) 2_565
